data_7717315
loop_
_publ_author_name
'Imperato, Manuel'
'Nicolini, Alessio'
'Boniburini, Matteo'
'G&#xf3;mez-Coca, Silvia'
'Ruiz, Eliseo'
'Santanni, Fabio'
'Sorace, Lorenzo'
'Cornia, Andrea'

_publ_section_title
;
 Phase-dependent polymerization isomerism in the coordination complexes of
 a flexible bis(&#x3b2;-diketonato) ligand.
;
_journal_issue 46
_journal_name_full 'Dalton transactions (Cambridge, England : 2003)'
_journal_page_first 18762
_journal_page_last 18781
_journal_paper_doi 10.1039/d4dt02574a
_journal_volume 53
_journal_year 2024
_chemical_compound_source synthesis
_chemical_formula_iupac '[Co2(C18H20O4)2(C5H5N)4]'
_chemical_formula_moiety 'C56 H60 Co2 N4 O8'
_chemical_formula_sum 'C56 H60 Co2 N4 O8'
_chemical_formula_weight 1034.94
_space_group_crystal_system triclinic
_space_group_IT_number 2
_space_group_name_Hall '-P 1'
_space_group_name_H-M_alt 'P -1'
_atom_sites_solution_hydrogens geom
_atom_sites_solution_primary direct
_atom_sites_solution_secondary difmap
_audit_creation_method SHELXL-2018/3
_audit_update_record
;
2024-08-23 deposited with the CCDC.	2024-10-28 downloaded from the CCDC.
;
_cell_angle_alpha 104.5937(13)
_cell_angle_beta 92.0834(12)
_cell_angle_gamma 107.1649(12)
_cell_formula_units_Z 1
_cell_length_a 8.1332(3)
_cell_length_b 12.4868(5)
_cell_length_c 14.1570(5)
_cell_measurement_reflns_used 9584
_cell_measurement_temperature 298(2)
_cell_measurement_theta_max 26.52
_cell_measurement_theta_min 2.98
_cell_volume 1319.83(9)
_computing_cell_refinement 'APEX2 v1.0-22 (Bruker, 2012)'
_computing_data_collection 'APEX2 v1.0-22 (Bruker, 2012)'
_computing_data_reduction 'SAINT v7.06A (Bruker, 2012)'
_computing_molecular_graphics 'ORTEP-3 for Windows v2014.1 (Farrugia, 2012)'
_computing_publication_material 'WINGX publication routines v2020.2 (Farrugia, 2012)'
_computing_structure_refinement 'SHELXL-2018/3 (Sheldrick, 2015)'
_computing_structure_solution 'SIR92 (Altomare et al., 1994)'
_diffrn_ambient_temperature 298(2)
_diffrn_detector_area_resol_mean 66
_diffrn_measured_fraction_theta_full 0.994
_diffrn_measured_fraction_theta_max 0.990
_diffrn_measurement_device_type 'Bruker X8APEX four-circle diffractometer'
_diffrn_measurement_method 'phi and omega scans'
_diffrn_radiation_monochromator graphite
_diffrn_radiation_type MoK\a
_diffrn_radiation_wavelength 0.71073
_diffrn_reflns_av_R_equivalents 0.0279
_diffrn_reflns_av_unetI/netI 0.0230
_diffrn_reflns_Laue_measured_fraction_full 0.994
_diffrn_reflns_Laue_measured_fraction_max 0.990
_diffrn_reflns_limit_h_max 8
_diffrn_reflns_limit_h_min -10
_diffrn_reflns_limit_k_max 15
_diffrn_reflns_limit_k_min -15
_diffrn_reflns_limit_l_max 17
_diffrn_reflns_limit_l_min -17
_diffrn_reflns_number 17602
_diffrn_reflns_point_group_measured_fraction_full 0.994
_diffrn_reflns_point_group_measured_fraction_max 0.990
_diffrn_reflns_theta_full 25.242
_diffrn_reflns_theta_max 26.554
_diffrn_reflns_theta_min 1.775
_diffrn_source 'fine-focus sealed tube'
_diffrn_standards_decay_% 'not measured'
_diffrn_standards_interval_count 'not measured'
_diffrn_standards_interval_time 'not measured'
_diffrn_standards_number 'not measured'
_exptl_absorpt_coefficient_mu 0.685
_exptl_absorpt_correction_T_max 0.910
_exptl_absorpt_correction_T_min 0.844
_exptl_absorpt_correction_type multi-scan
_exptl_absorpt_process_details 'SADABS v2.10 (Bruker, 2012)'
_exptl_crystal_colour orange
_exptl_crystal_density_diffrn 1.302
_exptl_crystal_density_method 'not measured'
_exptl_crystal_description block
_exptl_crystal_F_000 542
_exptl_crystal_preparation 'liquid diffusion of n-hexane in thf/py,Magnetic properties'
_exptl_crystal_size_max 0.220
_exptl_crystal_size_mid 0.210
_exptl_crystal_size_min 0.140
_refine_diff_density_max 0.240
_refine_diff_density_min -0.153
_refine_diff_density_rms 0.035
_refine_ls_extinction_method none
_refine_ls_goodness_of_fit_ref 1.026
_refine_ls_hydrogen_treatment constr
_refine_ls_matrix_type full
_refine_ls_number_parameters 318
_refine_ls_number_reflns 5441
_refine_ls_number_restraints 0
_refine_ls_restrained_S_all 1.026
_refine_ls_R_factor_all 0.0355
_refine_ls_R_factor_gt 0.0284
_refine_ls_shift/su_max 0.001
_refine_ls_shift/su_mean 0.000
_refine_ls_structure_factor_coef Fsqd
_refine_ls_weighting_details 'w=1/[\s^2^(Fo^2^)+(0.0386P)^2^+0.2816P] where P=(Fo^2^+2Fc^2^)/3'
_refine_ls_weighting_scheme calc
_refine_ls_wR_factor_gt 0.0743
_refine_ls_wR_factor_ref 0.0791
_reflns_Friedel_coverage 0.000
_reflns_number_gt 4686
_reflns_number_total 5441
_reflns_threshold_expression 'I > 2\s(I)'
_cod_data_source_file d4dt02574a4.cif
_cod_data_source_block 030621MB_3_work7
_cod_depositor_comments 'Adding full bibliography for 7717315.cif.'
_cod_database_code 7717315
_shelx_shelxl_version_number 2018/3
_shelx_space_group_comment
;
The symmetry employed for this shelxl refinement is uniquely defined
by the following loop, which should always be used as a source of
symmetry information in preference to the above space-group names.
They are only intended as comments.
;
_shelx_estimated_absorpt_t_min 0.864
_shelx_estimated_absorpt_t_max 0.910
_exptl_absorpt_special_details
;
(Intensity/sigma) threshold = 3.000
Restraint esd for equal adjacent scale factors =  0.0050
Maximum odd and even orders for spherical harmonics =   3   6
Additional spherical absorption correction applied with mu*r =  0.0600
Lambda/2 correction factor = 0.0015
;

loop_
_space_group_symop_operation_xyz
'x, y, z'
'-x, -y, -z'

loop_
_atom_site_label
_atom_site_type_symbol
_atom_site_fract_x
_atom_site_fract_y
_atom_site_fract_z
_atom_site_U_iso_or_equiv
_atom_site_adp_type
_atom_site_occupancy
_atom_site_site_symmetry_order
_atom_site_calc_flag
_atom_site_refinement_flags_posn
_atom_site_refinement_flags_adp
_atom_site_refinement_flags_occupancy
_atom_site_disorder_assembly
_atom_site_disorder_group
Co1 Co 0.70101(2) 0.28452(2) 0.25235(2) 0.04067(8) Uani 1 1 d . . . . .
O1 O 0.57257(14) 0.26565(9) 0.37197(8) 0.0481(2) Uani 1 1 d . . . . .
O3 O 1.18952(14) -0.29418(10) -0.12573(7) 0.0480(3) Uani 1 1 d . . . . .
O4 O 1.32184(15) -0.44756(10) -0.26551(8) 0.0508(3) Uani 1 1 d . . . . .
O2 O 0.73422(15) 0.12534(10) 0.23811(8) 0.0493(3) Uani 1 1 d . . . . .
N1 N 0.44934(17) 0.20789(12) 0.16467(9) 0.0490(3) Uani 1 1 d . . . . .
N2 N 0.95233(17) 0.36550(11) 0.34234(9) 0.0463(3) Uani 1 1 d . . . . .
C1 C 0.4050(3) 0.17609(19) 0.47951(14) 0.0686(5) Uani 1 1 d . . . . .
H1A H 0.375611 0.103055 0.495676 0.103 Uiso 0.60(3) 1 calc R U P . .
H1B H 0.462484 0.238198 0.536937 0.103 Uiso 0.60(3) 1 calc R U P . .
H1C H 0.301289 0.188207 0.456417 0.103 Uiso 0.60(3) 1 calc R U P . .
H1D H 0.383978 0.249919 0.497011 0.103 Uiso 0.40(3) 1 calc R U P . .
H1E H 0.297105 0.114776 0.455750 0.103 Uiso 0.40(3) 1 calc R U P . .
H1F H 0.458300 0.164766 0.536270 0.103 Uiso 0.40(3) 1 calc R U P . .
C2 C 0.5241(2) 0.17420(15) 0.40000(11) 0.0479(4) Uani 1 1 d . . . . .
C5 C 0.7554(2) -0.04198(15) 0.27856(13) 0.0559(4) Uani 1 1 d . . . . .
H5A H 0.743835 -0.081929 0.209187 0.067 Uiso 1 1 calc R U . . .
H5B H 0.691918 -0.097276 0.312067 0.067 Uiso 1 1 calc R U . . .
C3 C 0.5756(2) 0.07561(15) 0.36635(13) 0.0565(4) Uani 1 1 d . . . . .
H3 H 0.535277 0.015449 0.395611 0.068 Uiso 1 1 calc R U . . .
C13 C 1.2630(3) -0.22174(16) 0.09463(12) 0.0595(4) Uani 1 1 d . . . . .
H13A H 1.377655 -0.228632 0.104776 0.071 Uiso 1 1 calc R U . . .
H13B H 1.273127 -0.159271 0.063873 0.071 Uiso 1 1 calc R U . . .
C12 C 1.1107(2) -0.10946(15) 0.21397(11) 0.0541(4) Uani 1 1 d . . . . .
H12 H 1.099086 -0.070323 0.167519 0.065 Uiso 1 1 calc R U . . .
C7 C 1.0406(2) -0.08341(15) 0.30140(12) 0.0549(4) Uani 1 1 d . . . . .
C23 C 0.4263(2) 0.12965(15) 0.07843(12) 0.0554(4) Uani 1 1 d . . . . .
H23 H 0.516045 0.099827 0.060114 0.066 Uiso 1 1 calc R U . . .
C27 C 1.1316(2) 0.39156(18) 0.48871(13) 0.0636(5) Uani 1 1 d . . . . .
H27 H 1.146521 0.368825 0.545295 0.076 Uiso 1 1 calc R U . . .
C4 C 0.6827(2) 0.05900(14) 0.29248(12) 0.0480(4) Uani 1 1 d . . . . .
C14 C 1.1448(3) -0.33468(16) 0.02662(12) 0.0611(5) Uani 1 1 d . . . . .
H14A H 1.028223 -0.329804 0.020564 0.073 Uiso 1 1 calc R U . . .
H14B H 1.141556 -0.397972 0.055334 0.073 Uiso 1 1 calc R U . . .
C26 C 1.2570(2) 0.48027(18) 0.46888(15) 0.0677(5) Uani 1 1 d . . . . .
H26 H 1.358192 0.519938 0.511910 0.081 Uiso 1 1 calc R U . . .
C6 C 0.9460(3) 0.00562(17) 0.32070(14) 0.0663(5) Uani 1 1 d . . . . .
H6A H 1.003828 0.068464 0.293027 0.080 Uiso 1 1 calc R U . . .
H6B H 0.954059 0.038348 0.391185 0.080 Uiso 1 1 calc R U . . .
C8 C 1.0627(3) -0.14047(18) 0.37048(12) 0.0668(5) Uani 1 1 d . . . . .
H8 H 1.017335 -0.124787 0.429931 0.080 Uiso 1 1 calc R U . . .
C10 C 1.2171(3) -0.24607(18) 0.26377(13) 0.0666(5) Uani 1 1 d . . . . .
H10 H 1.275619 -0.300964 0.251776 0.080 Uiso 1 1 calc R U . . .
C11 C 1.1969(2) -0.19105(15) 0.19302(11) 0.0519(4) Uani 1 1 d . . . . .
C28 C 0.9826(2) 0.33604(16) 0.42381(12) 0.0547(4) Uani 1 1 d . . . . .
H28 H 0.898749 0.274800 0.437592 0.066 Uiso 1 1 calc R U . . .
C16 C 1.2636(3) -0.45682(16) -0.10510(13) 0.0623(5) Uani 1 1 d . . . . .
H16 H 1.271814 -0.497734 -0.059526 0.075 Uiso 1 1 calc R U . . .
C24 C 1.0767(2) 0.45138(16) 0.32283(13) 0.0580(4) Uani 1 1 d . . . . .
H24 H 1.059234 0.472843 0.265887 0.070 Uiso 1 1 calc R U . . .
C15 C 1.2027(2) -0.36194(14) -0.07500(11) 0.0494(4) Uani 1 1 d . . . . .
C18 C 1.3623(4) -0.6072(2) -0.21954(18) 0.0914(8) Uani 1 1 d . . . . .
H18D H 1.351644 -0.637139 -0.163101 0.137 Uiso 0.45(3) 1 calc R U P . .
H18E H 1.286258 -0.663987 -0.274689 0.137 Uiso 0.45(3) 1 calc R U P . .
H18F H 1.479768 -0.591011 -0.234576 0.137 Uiso 0.45(3) 1 calc R U P . .
H18A H 1.393470 -0.624286 -0.285143 0.137 Uiso 0.55(3) 1 calc R U P . .
H18B H 1.458855 -0.597438 -0.173555 0.137 Uiso 0.55(3) 1 calc R U P . .
H18C H 1.265345 -0.670413 -0.213668 0.137 Uiso 0.55(3) 1 calc R U P . .
C19 C 0.3173(2) 0.24727(18) 0.19104(15) 0.0670(5) Uani 1 1 d . . . . .
H19 H 0.330517 0.300483 0.252252 0.080 Uiso 1 1 calc R U . . .
C22 C 0.2768(3) 0.0905(2) 0.01496(15) 0.0749(6) Uani 1 1 d . . . . .
H22 H 0.264906 0.035561 -0.045143 0.090 Uiso 1 1 calc R U . . .
C9 C 1.1516(3) -0.2205(2) 0.35167(14) 0.0757(6) Uani 1 1 d . . . . .
H9 H 1.167416 -0.257564 0.399017 0.091 Uiso 1 1 calc R U . . .
C25 C 1.2301(3) 0.50958(18) 0.38384(16) 0.0696(5) Uani 1 1 d . . . . .
H25 H 1.314767 0.568292 0.367442 0.083 Uiso 1 1 calc R U . . .
C20 C 0.1639(3) 0.2130(2) 0.13224(19) 0.0847(7) Uani 1 1 d . . . . .
H20 H 0.074603 0.242245 0.152944 0.102 Uiso 1 1 calc R U . . .
C17 C 1.3138(2) -0.49629(15) -0.19788(13) 0.0540(4) Uani 1 1 d . . . . .
C21 C 0.1443(3) 0.1353(2) 0.04304(19) 0.0896(7) Uani 1 1 d . . . . .
H21 H 0.042180 0.112326 0.000941 0.108 Uiso 1 1 calc R U . . .

loop_
_atom_site_aniso_label
_atom_site_aniso_U_11
_atom_site_aniso_U_22
_atom_site_aniso_U_33
_atom_site_aniso_U_23
_atom_site_aniso_U_13
_atom_site_aniso_U_12
Co1 0.04289(13) 0.04570(13) 0.03577(11) 0.00857(8) 0.00634(8) 0.01943(9)
O1 0.0530(6) 0.0487(6) 0.0439(5) 0.0090(5) 0.0128(5) 0.0206(5)
O3 0.0512(6) 0.0585(7) 0.0408(5) 0.0127(5) 0.0121(5) 0.0270(5)
O4 0.0619(7) 0.0502(6) 0.0437(6) 0.0083(5) 0.0102(5) 0.0261(5)
O2 0.0571(7) 0.0521(6) 0.0459(6) 0.0124(5) 0.0116(5) 0.0280(5)
N1 0.0444(7) 0.0548(8) 0.0467(7) 0.0069(6) 0.0034(5) 0.0201(6)
N2 0.0468(7) 0.0490(7) 0.0412(6) 0.0075(6) 0.0043(5) 0.0165(6)
C1 0.0717(12) 0.0769(13) 0.0684(12) 0.0271(10) 0.0322(10) 0.0312(10)
C2 0.0445(8) 0.0557(9) 0.0433(8) 0.0124(7) 0.0070(6) 0.0162(7)
C5 0.0692(11) 0.0479(9) 0.0573(9) 0.0140(7) 0.0135(8) 0.0279(8)
C3 0.0616(10) 0.0538(10) 0.0630(10) 0.0233(8) 0.0206(8) 0.0237(8)
C13 0.0700(11) 0.0642(11) 0.0465(9) 0.0136(8) 0.0203(8) 0.0243(9)
C12 0.0724(11) 0.0562(10) 0.0410(8) 0.0154(7) 0.0045(7) 0.0294(9)
C7 0.0661(11) 0.0564(10) 0.0453(8) 0.0045(7) 0.0020(7) 0.0323(9)
C23 0.0531(10) 0.0585(10) 0.0501(9) 0.0082(8) 0.0091(7) 0.0162(8)
C27 0.0640(12) 0.0753(13) 0.0524(10) 0.0090(9) -0.0054(8) 0.0320(10)
C4 0.0492(9) 0.0451(8) 0.0488(8) 0.0089(7) 0.0027(7) 0.0174(7)
C14 0.0734(12) 0.0631(11) 0.0475(9) 0.0164(8) 0.0225(8) 0.0197(9)
C26 0.0500(10) 0.0662(12) 0.0747(12) -0.0068(10) -0.0097(9) 0.0245(9)
C6 0.0762(13) 0.0645(11) 0.0605(10) 0.0005(9) 0.0004(9) 0.0407(10)
C8 0.0919(14) 0.0838(13) 0.0398(8) 0.0155(9) 0.0206(9) 0.0497(12)
C10 0.0918(14) 0.0776(12) 0.0557(10) 0.0247(9) 0.0223(10) 0.0571(12)
C11 0.0629(10) 0.0566(9) 0.0410(8) 0.0130(7) 0.0118(7) 0.0254(8)
C28 0.0531(10) 0.0624(10) 0.0488(9) 0.0141(8) 0.0028(7) 0.0196(8)
C16 0.0862(13) 0.0600(11) 0.0546(10) 0.0256(8) 0.0206(9) 0.0339(10)
C24 0.0571(10) 0.0579(10) 0.0559(10) 0.0135(8) 0.0083(8) 0.0148(8)
C15 0.0518(9) 0.0522(9) 0.0418(8) 0.0111(7) 0.0114(7) 0.0138(7)
C18 0.139(2) 0.0741(14) 0.0893(16) 0.0303(12) 0.0369(15) 0.0664(16)
C19 0.0530(10) 0.0770(13) 0.0694(11) 0.0034(10) 0.0042(8) 0.0327(10)
C22 0.0722(13) 0.0806(14) 0.0547(10) 0.0046(10) -0.0084(9) 0.0124(11)
C9 0.1147(17) 0.0957(15) 0.0505(10) 0.0365(10) 0.0252(10) 0.0677(14)
C25 0.0522(11) 0.0609(11) 0.0849(14) 0.0112(10) 0.0077(10) 0.0096(9)
C20 0.0539(12) 0.0933(16) 0.1048(18) 0.0096(14) -0.0065(11) 0.0366(11)
C17 0.0614(10) 0.0482(9) 0.0568(9) 0.0127(7) 0.0114(8) 0.0245(8)
C21 0.0660(14) 0.1019(18) 0.0916(16) 0.0211(14) -0.0263(12) 0.0213(13)

loop_
_atom_type_symbol
_atom_type_description
_atom_type_scat_dispersion_real
_atom_type_scat_dispersion_imag
_atom_type_scat_source
C C 0.0033 0.0016 'International Tables Vol C Tables 4.2.6.8 and 6.1.1.4'
H H 0.0000 0.0000 'International Tables Vol C Tables 4.2.6.8 and 6.1.1.4'
N N 0.0061 0.0033 'International Tables Vol C Tables 4.2.6.8 and 6.1.1.4'
O O 0.0106 0.0060 'International Tables Vol C Tables 4.2.6.8 and 6.1.1.4'
Co Co 0.3494 0.9721 'International Tables Vol C Tables 4.2.6.8 and 6.1.1.4'

loop_
_geom_angle_atom_site_label_1
_geom_angle_atom_site_label_2
_geom_angle_atom_site_label_3
_geom_angle
_geom_angle_site_symmetry_1
_geom_angle_site_symmetry_3
_geom_angle_publ_flag
O3 Co1 O2 89.90(4) 2_755 . ?
O3 Co1 O1 175.20(4) 2_755 . ?
O2 Co1 O1 89.14(4) . . ?
O3 Co1 O4 88.46(4) 2_755 2_755 ?
O2 Co1 O4 177.59(4) . 2_755 ?
O1 Co1 O4 92.64(4) . 2_755 ?
O3 Co1 N1 88.40(5) 2_755 . ?
O2 Co1 N1 92.56(5) . . ?
O1 Co1 N1 86.94(5) . . ?
O4 Co1 N1 89.16(5) 2_755 . ?
O3 Co1 N2 92.19(5) 2_755 . ?
O2 Co1 N2 88.77(5) . . ?
O1 Co1 N2 92.50(5) . . ?
O4 Co1 N2 89.52(5) 2_755 . ?
N1 Co1 N2 178.54(5) . . ?
C2 O1 Co1 126.12(10) . . ?
C15 O3 Co1 125.36(10) . 2_755 ?
C17 O4 Co1 125.50(10) . 2_755 ?
C4 O2 Co1 126.36(10) . . ?
C23 N1 C19 117.59(15) . . ?
C23 N1 Co1 121.29(11) . . ?
C19 N1 Co1 120.75(12) . . ?
C28 N2 C24 117.12(15) . . ?
C28 N2 Co1 120.52(11) . . ?
C24 N2 Co1 122.19(11) . . ?
C2 C1 H1A 109.5 . . ?
C2 C1 H1B 109.5 . . ?
H1A C1 H1B 109.5 . . ?
C2 C1 H1C 109.5 . . ?
H1A C1 H1C 109.5 . . ?
H1B C1 H1C 109.5 . . ?
C2 C1 H1D 109.5 . . ?
C2 C1 H1E 109.5 . . ?
H1D C1 H1E 109.5 . . ?
C2 C1 H1F 109.5 . . ?
H1D C1 H1F 109.5 . . ?
H1E C1 H1F 109.5 . . ?
O1 C2 C3 125.58(15) . . ?
O1 C2 C1 115.79(15) . . ?
C3 C2 C1 118.60(16) . . ?
C4 C5 C6 108.68(14) . . ?
C4 C5 H5A 110.0 . . ?
C6 C5 H5A 110.0 . . ?
C4 C5 H5B 110.0 . . ?
C6 C5 H5B 110.0 . . ?
H5A C5 H5B 108.3 . . ?
C2 C3 C4 125.86(16) . . ?
C2 C3 H3 117.1 . . ?
C4 C3 H3 117.1 . . ?
C11 C13 C14 112.15(15) . . ?
C11 C13 H13A 109.2 . . ?
C14 C13 H13A 109.2 . . ?
C11 C13 H13B 109.2 . . ?
C14 C13 H13B 109.2 . . ?
H13A C13 H13B 107.9 . . ?
C11 C12 C7 122.71(15) . . ?
C11 C12 H12 118.6 . . ?
C7 C12 H12 118.6 . . ?
C8 C7 C12 117.79(15) . . ?
C8 C7 C6 121.35(16) . . ?
C12 C7 C6 120.85(16) . . ?
N1 C23 C22 123.25(18) . . ?
N1 C23 H23 118.4 . . ?
C22 C23 H23 118.4 . . ?
C26 C27 C28 119.08(18) . . ?
C26 C27 H27 120.5 . . ?
C28 C27 H27 120.5 . . ?
O2 C4 C3 125.64(15) . . ?
O2 C4 C5 115.25(14) . . ?
C3 C4 C5 118.99(15) . . ?
C13 C14 C15 112.65(14) . . ?
C13 C14 H14A 109.1 . . ?
C15 C14 H14A 109.1 . . ?
C13 C14 H14B 109.1 . . ?
C15 C14 H14B 109.1 . . ?
H14A C14 H14B 107.8 . . ?
C27 C26 C25 118.31(18) . . ?
C27 C26 H26 120.8 . . ?
C25 C26 H26 120.8 . . ?
C7 C6 C5 114.41(16) . . ?
C7 C6 H6A 108.7 . . ?
C5 C6 H6A 108.7 . . ?
C7 C6 H6B 108.7 . . ?
C5 C6 H6B 108.7 . . ?
H6A C6 H6B 107.6 . . ?
C9 C8 C7 120.31(16) . . ?
C9 C8 H8 119.8 . . ?
C7 C8 H8 119.8 . . ?
C9 C10 C11 120.58(17) . . ?
C9 C10 H10 119.7 . . ?
C11 C10 H10 119.7 . . ?
C12 C11 C10 117.94(15) . . ?
C12 C11 C13 121.12(15) . . ?
C10 C11 C13 120.93(16) . . ?
N2 C28 C27 123.39(17) . . ?
N2 C28 H28 118.3 . . ?
C27 C28 H28 118.3 . . ?
C15 C16 C17 125.93(16) . . ?
C15 C16 H16 117.0 . . ?
C17 C16 H16 117.0 . . ?
N2 C24 C25 122.54(18) . . ?
N2 C24 H24 118.7 . . ?
C25 C24 H24 118.7 . . ?
O3 C15 C16 125.55(14) . . ?
O3 C15 C14 115.24(15) . . ?
C16 C15 C14 119.21(16) . . ?
C17 C18 H18D 109.5 . . ?
C17 C18 H18E 109.5 . . ?
H18D C18 H18E 109.5 . . ?
C17 C18 H18F 109.5 . . ?
H18D C18 H18F 109.5 . . ?
H18E C18 H18F 109.5 . . ?
C17 C18 H18A 109.5 . . ?
C17 C18 H18B 109.5 . . ?
H18A C18 H18B 109.5 . . ?
C17 C18 H18C 109.5 . . ?
H18A C18 H18C 109.5 . . ?
H18B C18 H18C 109.5 . . ?
N1 C19 C20 122.97(19) . . ?
N1 C19 H19 118.5 . . ?
C20 C19 H19 118.5 . . ?
C23 C22 C21 117.84(19) . . ?
C23 C22 H22 121.1 . . ?
C21 C22 H22 121.1 . . ?
C10 C9 C8 120.65(17) . . ?
C10 C9 H9 119.7 . . ?
C8 C9 H9 119.7 . . ?
C26 C25 C24 119.53(19) . . ?
C26 C25 H25 120.2 . . ?
C24 C25 H25 120.2 . . ?
C21 C20 C19 118.6(2) . . ?
C21 C20 H20 120.7 . . ?
C19 C20 H20 120.7 . . ?
O4 C17 C16 125.57(15) . . ?
O4 C17 C18 116.36(16) . . ?
C16 C17 C18 118.07(17) . . ?
C20 C21 C22 119.69(19) . . ?
C20 C21 H21 120.2 . . ?
C22 C21 H21 120.2 . . ?

loop_
_geom_bond_atom_site_label_1
_geom_bond_atom_site_label_2
_geom_bond_distance
_geom_bond_site_symmetry_2
_geom_bond_publ_flag
Co1 O3 2.0450(10) 2_755 ?
Co1 O2 2.0453(11) . ?
Co1 O1 2.0492(10) . ?
Co1 O4 2.0613(11) 2_755 ?
Co1 N1 2.1695(13) . ?
Co1 N2 2.1830(13) . ?
O1 C2 1.2613(19) . ?
O3 C15 1.2638(19) . ?
O4 C17 1.251(2) . ?
O2 C4 1.2626(19) . ?
N1 C23 1.325(2) . ?
N1 C19 1.335(2) . ?
N2 C28 1.331(2) . ?
N2 C24 1.334(2) . ?
C1 C2 1.512(2) . ?
C1 H1A 0.9600 . ?
C1 H1B 0.9600 . ?
C1 H1C 0.9600 . ?
C1 H1D 0.9600 . ?
C1 H1E 0.9600 . ?
C1 H1F 0.9600 . ?
C2 C3 1.393(2) . ?
C5 C4 1.518(2) . ?
C5 C6 1.524(3) . ?
C5 H5A 0.9700 . ?
C5 H5B 0.9700 . ?
C3 C4 1.399(2) . ?
C3 H3 0.9300 . ?
C13 C11 1.511(2) . ?
C13 C14 1.513(3) . ?
C13 H13A 0.9700 . ?
C13 H13B 0.9700 . ?
C12 C11 1.379(2) . ?
C12 C7 1.386(2) . ?
C12 H12 0.9300 . ?
C7 C8 1.382(2) . ?
C7 C6 1.506(2) . ?
C23 C22 1.368(3) . ?
C23 H23 0.9300 . ?
C27 C26 1.362(3) . ?
C27 C28 1.377(2) . ?
C27 H27 0.9300 . ?
C14 C15 1.518(2) . ?
C14 H14A 0.9700 . ?
C14 H14B 0.9700 . ?
C26 C25 1.372(3) . ?
C26 H26 0.9300 . ?
C6 H6A 0.9700 . ?
C6 H6B 0.9700 . ?
C8 C9 1.378(3) . ?
C8 H8 0.9300 . ?
C10 C9 1.372(2) . ?
C10 C11 1.380(2) . ?
C10 H10 0.9300 . ?
C28 H28 0.9300 . ?
C16 C15 1.392(2) . ?
C16 C17 1.402(2) . ?
C16 H16 0.9300 . ?
C24 C25 1.379(3) . ?
C24 H24 0.9300 . ?
C18 C17 1.512(2) . ?
C18 H18D 0.9600 . ?
C18 H18E 0.9600 . ?
C18 H18F 0.9600 . ?
C18 H18A 0.9600 . ?
C18 H18B 0.9600 . ?
C18 H18C 0.9600 . ?
C19 C20 1.365(3) . ?
C19 H19 0.9300 . ?
C22 C21 1.381(3) . ?
C22 H22 0.9300 . ?
C9 H9 0.9300 . ?
C25 H25 0.9300 . ?
C20 C21 1.356(3) . ?
C20 H20 0.9300 . ?
C21 H21 0.9300 . ?

loop_
_geom_torsion_atom_site_label_1
_geom_torsion_atom_site_label_2
_geom_torsion_atom_site_label_3
_geom_torsion_atom_site_label_4
_geom_torsion
_geom_torsion_site_symmetry_1
_geom_torsion_site_symmetry_2
_geom_torsion_site_symmetry_3
_geom_torsion_site_symmetry_4
_geom_torsion_publ_flag
Co1 O1 C2 C3 12.5(2) . . . . ?
Co1 O1 C2 C1 -169.76(12) . . . . ?
O1 C2 C3 C4 -3.4(3) . . . . ?
C1 C2 C3 C4 178.94(18) . . . . ?
C11 C12 C7 C8 1.5(3) . . . . ?
C11 C12 C7 C6 -179.44(18) . . . . ?
C19 N1 C23 C22 1.9(3) . . . . ?
Co1 N1 C23 C22 -171.08(15) . . . . ?
Co1 O2 C4 C3 7.7(2) . . . . ?
Co1 O2 C4 C5 -168.11(10) . . . . ?
C2 C3 C4 O2 -7.8(3) . . . . ?
C2 C3 C4 C5 167.88(17) . . . . ?
C6 C5 C4 O2 71.67(19) . . . . ?
C6 C5 C4 C3 -104.46(18) . . . . ?
C11 C13 C14 C15 175.78(15) . . . . ?
C28 C27 C26 C25 -0.9(3) . . . . ?
C8 C7 C6 C5 -96.4(2) . . . . ?
C12 C7 C6 C5 84.6(2) . . . . ?
C4 C5 C6 C7 -173.21(15) . . . . ?
C12 C7 C8 C9 -0.1(3) . . . . ?
C6 C7 C8 C9 -179.2(2) . . . . ?
C7 C12 C11 C10 -1.7(3) . . . . ?
C7 C12 C11 C13 176.64(17) . . . . ?
C9 C10 C11 C12 0.6(3) . . . . ?
C9 C10 C11 C13 -177.8(2) . . . . ?
C14 C13 C11 C12 -100.6(2) . . . . ?
C14 C13 C11 C10 77.7(2) . . . . ?
C24 N2 C28 C27 1.9(2) . . . . ?
Co1 N2 C28 C27 -173.50(13) . . . . ?
C26 C27 C28 N2 -1.0(3) . . . . ?
C28 N2 C24 C25 -0.8(3) . . . . ?
Co1 N2 C24 C25 174.42(14) . . . . ?
Co1 O3 C15 C16 -13.4(2) 2_755 . . . ?
Co1 O3 C15 C14 166.94(11) 2_755 . . . ?
C17 C16 C15 O3 -2.8(3) . . . . ?
C17 C16 C15 C14 176.79(19) . . . . ?
C13 C14 C15 O3 -68.1(2) . . . . ?
C13 C14 C15 C16 112.2(2) . . . . ?
C23 N1 C19 C20 -1.9(3) . . . . ?
Co1 N1 C19 C20 171.13(18) . . . . ?
N1 C23 C22 C21 -0.1(3) . . . . ?
C11 C10 C9 C8 0.8(4) . . . . ?
C7 C8 C9 C10 -1.0(4) . . . . ?
C27 C26 C25 C24 1.8(3) . . . . ?
N2 C24 C25 C26 -1.0(3) . . . . ?
N1 C19 C20 C21 0.1(4) . . . . ?
Co1 O4 C17 C16 9.6(3) 2_755 . . . ?
Co1 O4 C17 C18 -170.55(15) 2_755 . . . ?
C15 C16 C17 O4 4.9(3) . . . . ?
C15 C16 C17 C18 -174.9(2) . . . . ?
C19 C20 C21 C22 1.8(4) . . . . ?
C23 C22 C21 C20 -1.8(4) . . . . ?
